data_2223967
loop_
_publ_author_name
'Xiong, Hui-Ping'
'Wu, Zhi-Jun'
'Chen, Dong-Sheng'
'Chen, Wan-Sheng'

_publ_section_title
;
 A dimeric sesquiterpene, gochnatiolide A
;
_journal_coeditor_code PK2191
_journal_issue 11
_journal_name_full 'Acta Crystallographica Section E'
_journal_page_first o2847
_journal_paper_doi 10.1107/S1600536809042743
_journal_volume 65
_journal_year 2009
_chemical_formula_iupac 'C30 H30 O7, 0.92C3 H6 O'
_chemical_formula_moiety 'C30 H30 O7, 0.92C3 H6 O'
_chemical_formula_sum 'C32.76 H35.51 O7.92'
_chemical_formula_weight 555.94
_chemical_name_common 'gochnatiolide A acetone 0.92-solvate'
_chemical_name_systematic
;
5'a-hydroxy-1',3,6,8'-tetrakis(methylene)-
3a,4,5,5',5'a,6,6',6a,7,7',7'a,8',9a,9b,10'a,10'b-hexadecahydro
spiro[azuleno[4,5-<i>b</i>]furan-9(2<i>H</i>),3'-
[3<i>H</i>]benz[1,8]azuleno[4,5-<i>b</i>]furan]-
2,2',8,9'(1'<i>H</i>,3<i>H</i>,4'<i>H</i>)-tetrone acetone 0.92-solvate
;
_space_group_IT_number 19
_symmetry_cell_setting orthorhombic
_symmetry_space_group_name_Hall 'P 2ac 2ab'
_symmetry_space_group_name_H-M 'P 21 21 21'
_atom_sites_solution_hydrogens geom
_atom_sites_solution_primary direct
_atom_sites_solution_secondary difmap
_audit_creation_method SHELXL-97
_cell_angle_alpha 90.00
_cell_angle_beta 90.00
_cell_angle_gamma 90.00
_cell_formula_units_Z 4
_cell_length_a 8.709(4)
_cell_length_b 12.652(6)
_cell_length_c 25.890(12)
_cell_measurement_pressure 1
_cell_measurement_reflns_used 1001
_cell_measurement_temperature 294(2)
_cell_measurement_theta_max 24.337
_cell_measurement_theta_min 2.468
_cell_volume 2853(2)
_computing_cell_refinement 'SAINT (Bruker, 2005)'
_computing_data_collection 'SMART (Bruker, 2005)'
_computing_data_reduction 'SAINT (Bruker, 2005)'
_computing_molecular_graphics 'SHELXTL (Sheldrick, 2008)'
_computing_publication_material 'SHELXL-97 (Sheldrick, 2008)'
_computing_structure_refinement 'SHELXL-97 (Sheldrick, 2008)'
_computing_structure_solution 'SHELXS-97 (Sheldrick, 2008)'
_diffrn_ambient_temperature 294(2)
_diffrn_measured_fraction_theta_full 0.997
_diffrn_measured_fraction_theta_max 0.997
_diffrn_measurement_device_type 'Bruker SMART APEX CCD area-detector diffractometer'
_diffrn_measurement_method '\f and \w scans'
_diffrn_radiation_monochromator graphite
_diffrn_radiation_source 'sealed tube'
_diffrn_radiation_type MoK\a
_diffrn_radiation_wavelength 0.71073
_diffrn_reflns_av_R_equivalents 0.0775
_diffrn_reflns_av_sigmaI/netI 0.0579
_diffrn_reflns_limit_h_max 10
_diffrn_reflns_limit_h_min -7
_diffrn_reflns_limit_k_max 14
_diffrn_reflns_limit_k_min -15
_diffrn_reflns_limit_l_max 30
_diffrn_reflns_limit_l_min -30
_diffrn_reflns_number 11789
_diffrn_reflns_theta_full 25.00
_diffrn_reflns_theta_max 25.00
_diffrn_reflns_theta_min 1.57
_diffrn_standards_number 0
_exptl_absorpt_coefficient_mu 0.092
_exptl_absorpt_correction_T_max 0.993
_exptl_absorpt_correction_T_min 0.986
_exptl_absorpt_correction_type multi-scan
_exptl_absorpt_process_details '(SADABS; Sheldrick, 1996)'
_exptl_crystal_colour Colourless
_exptl_crystal_density_diffrn 1.294
_exptl_crystal_density_method 'not measured'
_exptl_crystal_description Block
_exptl_crystal_F_000 1182
_exptl_crystal_size_max 0.15
_exptl_crystal_size_mid 0.10
_exptl_crystal_size_min 0.08
_refine_diff_density_max 0.323
_refine_diff_density_min -0.120
_refine_ls_extinction_coef 0.0034(11)
_refine_ls_extinction_expression Fc^*^=kFc[1+0.001xFc^2^\l^3^/sin(2\q)]^-1/4^
_refine_ls_extinction_method SHELXL
_refine_ls_goodness_of_fit_ref 0.927
_refine_ls_hydrogen_treatment constr
_refine_ls_matrix_type full
_refine_ls_number_constraints 0
_refine_ls_number_parameters 401
_refine_ls_number_reflns 2864
_refine_ls_number_restraints 128
_refine_ls_restrained_S_all 0.925
_refine_ls_R_factor_all 0.0794
_refine_ls_R_factor_gt 0.0472
_refine_ls_shift/su_max 0.000
_refine_ls_shift/su_mean 0.000
_refine_ls_structure_factor_coef Fsqd
_refine_ls_weighting_details 'calc w=1/[\s^2^(Fo^2^)+(0.0673P)^2^] where P=(Fo^2^+2Fc^2^)/3'
_refine_ls_weighting_scheme calc
_refine_ls_wR_factor_gt 0.1078
_refine_ls_wR_factor_ref 0.1189
_reflns_number_gt 1873
_reflns_number_total 2864
_reflns_threshold_expression >2\s(I)
_cod_data_source_file pk2191.cif
_cod_data_source_block I
_cod_depositor_comments
;
The following automatic conversions were performed:
'_symmetry_cell_setting' value 'Orthorhombic' changed to 'orthorhombic'
according to '/home/saulius/struct/CIF-dictionaries/cif_core.dic'
dictionary named 'cif_core.dic' version 2.4.1 from 2010-06-29.

Automatic conversion script
Id: cif_fix_enum 1527 2010-12-29 10:47:43Z saulius 

The following automatic conversions were performed:

'_symmetry_cell_setting' value 'Orthorhombic' changed to
'orthorhombic' according to
/home/saulius/struct/CIF-dictionaries/cif_core.dic dictionary named
'cif_core.dic' version 2.4.1 from 2010-06-29.

Automatic conversion script
Id: cif_fix_values 1715 2011-07-08 13:25:40Z adriana 
;
_cod_database_code 2223967
_cod_database_fobs_code 2223967

loop_
_symmetry_equiv_pos_as_xyz
'x, y, z'
'-x+1/2, -y, z+1/2'
'x+1/2, -y+1/2, -z'
'-x, y+1/2, -z+1/2'

loop_
_atom_site_type_symbol
_atom_site_label
_atom_site_fract_x
_atom_site_fract_y
_atom_site_fract_z
_atom_site_U_iso_or_equiv
_atom_site_adp_type
_atom_site_calc_flag
_atom_site_refinement_flags
_atom_site_occupancy
_atom_site_disorder_assembly
_atom_site_disorder_group
O O1 0.4589(3) 0.8430(3) 0.72146(11) 0.0859(10) Uani d . 1 . .
O O3 -0.0138(4) 0.9219(3) 0.95361(11) 0.1010(12) Uani d . 1 . .
O O4 0.0768(3) 0.8957(2) 0.87468(10) 0.0704(8) Uani d . 1 C .
O O5 0.3123(4) 0.6000(3) 0.68984(12) 0.0936(10) Uani d . 1 C .
O O6 0.0973(3) 0.9794(2) 0.61271(10) 0.0648(8) Uani d . 1 C .
O O7 0.0044(4) 1.1419(3) 0.60213(13) 0.0963(11) Uani d . 1 C .
C C2 0.1914(4) 0.8169(3) 0.70590(13) 0.0511(9) Uani d . 1 . .
C C3 0.3257(5) 0.8549(3) 0.73401(15) 0.0609(10) Uani d . 1 C .
C C4 0.2677(5) 0.9100(3) 0.78106(14) 0.0609(11) Uani d . 1 . .
C C5 0.0944(4) 0.9005(3) 0.78111(13) 0.0523(9) Uani d . 1 C .
H H5 0.0503 0.9716 0.7791 0.063 Uiso calc R 1 A 1
C C6 0.0263(4) 0.8446(3) 0.82731(13) 0.0510(9) Uani d . 1 . .
H H6 0.0602 0.7707 0.8274 0.061 Uiso calc R 1 C .
C C7 -0.1479(5) 0.8484(4) 0.82852(14) 0.0612(10) Uani d D 1 C .
H H7 -0.1816 0.9131 0.8111 0.073 Uiso calc R 1 B 1
C C11 -0.1797(5) 0.8596(4) 0.88515(15) 0.0695(12) Uani d . 1 . .
C C12 -0.0371(5) 0.8938(4) 0.91013(17) 0.0737(12) Uani d . 1 C .
C C13 -0.3092(7) 0.8448(5) 0.91028(19) 0.0967(16) Uani d . 1 C .
H H13A -0.3133 0.8562 0.9457 0.116 Uiso calc R 1 . .
H H13B -0.3965 0.8230 0.8926 0.116 Uiso calc R 1 . .
C C8 -0.2239(6) 0.7527(4) 0.80139(18) 0.0570(14) Uani d PDU 0.808(5) C 1
H H8A -0.2150 0.6919 0.8240 0.068 Uiso calc PR 0.808(5) C 1
H H8B -0.3325 0.7677 0.7974 0.068 Uiso calc PR 0.808(5) C 1
C C9 -0.1589(6) 0.7225(4) 0.74833(17) 0.0584(13) Uani d PDU 0.808(5) C 1
H H9A -0.2389 0.6861 0.7292 0.070 Uiso calc PR 0.808(5) C 1
H H9B -0.0761 0.6724 0.7537 0.070 Uiso calc PR 0.808(5) C 1
C C10 -0.0979(5) 0.8128(4) 0.71442(17) 0.0512(11) Uani d PDU 0.808(5) C 1
O O2 -0.1932(4) 0.9031(3) 0.71949(13) 0.0660(10) Uani d PDU 0.808(5) C 1
H H2 -0.2835 0.8847 0.7197 0.099 Uiso calc PR 0.808(5) C 1
C C14 -0.0889(5) 0.7804(5) 0.65696(19) 0.0609(17) Uani d PDU 0.808(5) C 1
H H14A -0.1830 0.7440 0.6478 0.073 Uiso calc PR 0.808(5) C 1
H H14B -0.0833 0.8440 0.6361 0.073 Uiso calc PR 0.808(5) C 1
C C1 0.0602(6) 0.8438(4) 0.7319(3) 0.0468(15) Uani d PDU 0.808(5) C 1
C C8' -0.263(2) 0.7876(19) 0.7957(6) 0.062(5) Uiso d PDU 0.192(5) C 2
H H8'1 -0.2629 0.7133 0.8049 0.075 Uiso calc PR 0.192(5) C 2
H H8'2 -0.3661 0.8153 0.8008 0.075 Uiso calc PR 0.192(5) C 2
C C9' -0.214(2) 0.8023(17) 0.7405(7) 0.060(3) Uiso d PDU 0.192(5) C 2
H H9'1 -0.2103 0.8778 0.7340 0.073 Uiso calc PR 0.192(5) C 2
H H9'2 -0.2944 0.7736 0.7188 0.073 Uiso calc PR 0.192(5) C 2
C C10' -0.0634(19) 0.7563(13) 0.7216(7) 0.051(3) Uiso d PDU 0.192(5) C 2
O O2' -0.0418(17) 0.6540(11) 0.7438(6) 0.070(4) Uiso d PDU 0.192(5) C 2
H H2' 0.0503 0.6411 0.7456 0.106 Uiso calc PR 0.192(5) C 2
C C14' -0.102(2) 0.754(3) 0.6631(7) 0.062(4) Uiso d PDU 0.192(5) C 2
H H14C -0.1885 0.7082 0.6555 0.074 Uiso calc PR 0.192(5) C 2
H H14D -0.1220 0.8243 0.6495 0.074 Uiso calc PR 0.192(5) C 2
C C1' 0.081(3) 0.817(2) 0.7323(14) 0.045(4) Uiso d PDU 0.192(5) C 2
C C15 0.3579(6) 0.9603(4) 0.81350(18) 0.0902(17) Uani d . 1 C .
H H15A 0.4632 0.9626 0.8076 0.108 Uiso calc R 1 . .
H H15B 0.3165 0.9935 0.8423 0.108 Uiso calc R 1 . .
C C21 0.3861(4) 0.7640(3) 0.58050(14) 0.0600(10) Uani d . 1 C .
H H21 0.4744 0.8079 0.5709 0.072 Uiso calc R 1 . .
C C22 0.4426(5) 0.6809(4) 0.61919(16) 0.0775(13) Uani d . 1 C .
H H22A 0.4597 0.6139 0.6019 0.093 Uiso calc R 1 . .
H H22B 0.5383 0.7034 0.6349 0.093 Uiso calc R 1 . .
C C23 0.3214(5) 0.6699(4) 0.65901(15) 0.0693(11) Uani d . 1 . .
C C24 0.2052(4) 0.7607(3) 0.65507(13) 0.0519(9) Uani d . 1 C .
C C25 0.2759(4) 0.8337(3) 0.61335(13) 0.0511(9) Uani d . 1 . .
H H25 0.3408 0.8844 0.6318 0.061 Uiso calc R 1 C .
C C26 0.1675(4) 0.8979(3) 0.58093(12) 0.0509(9) Uani d . 1 C .
H H26 0.0862 0.8510 0.5682 0.061 Uiso calc R 1 . .
C C27 0.2387(5) 0.9549(3) 0.53460(13) 0.0558(10) Uani d . 1 . .
H H27 0.3469 0.9696 0.5422 0.067 Uiso calc R 1 C .
C C28 0.2292(5) 0.8915(3) 0.48538(14) 0.0612(10) Uani d . 1 C .
H H28A 0.2586 0.9365 0.4567 0.073 Uiso calc R 1 . .
H H28B 0.1232 0.8706 0.4800 0.073 Uiso calc R 1 . .
C C29 0.3292(5) 0.7929(4) 0.48453(14) 0.0665(11) Uani d . 1 . .
H H29A 0.3035 0.7524 0.4539 0.080 Uiso calc R 1 C .
H H29B 0.4355 0.8149 0.4812 0.080 Uiso calc R 1 . .
C C30 0.3170(4) 0.7206(4) 0.53086(14) 0.0585(10) Uani d . 1 C .
C C31 0.1522(5) 1.0569(3) 0.53462(16) 0.0658(11) Uani d . 1 C .
C C32 0.0762(5) 1.0678(4) 0.58487(18) 0.0683(12) Uani d . 1 . .
C C33 0.1407(7) 1.1302(4) 0.49896(19) 0.0936(16) Uani d . 1 . .
H H33A 0.0833 1.1908 0.5053 0.112 Uiso calc R 1 C .
H H33B 0.1899 1.1215 0.4674 0.112 Uiso calc R 1 . .
C C34 0.2586(5) 0.6260(4) 0.5270(2) 0.0837(14) Uani d . 1 . .
H H34A 0.2233 0.6017 0.4953 0.100 Uiso calc R 1 C .
H H34B 0.2522 0.5829 0.5561 0.100 Uiso calc R 1 . .
C C35 0.0480(5) 0.7089(3) 0.64304(13) 0.0637(11) Uani d D 1 . .
H H35A 0.0434 0.6920 0.6065 0.076 Uiso calc R 1 C 1
H H35B 0.0397 0.6433 0.6622 0.076 Uiso calc R 1 C 1
O O8 0.3631(7) 0.4623(4) 0.8854(2) 0.146(2) Uani d P 0.919(7) . .
C C40 0.3646(10) 0.6279(6) 0.9215(3) 0.133(3) Uani d P 0.919(7) . .
H H40A 0.3417 0.5887 0.9523 0.199 Uiso calc PR 0.919(7) . .
H H40B 0.2852 0.6791 0.9155 0.199 Uiso calc PR 0.919(7) . .
H H40C 0.4612 0.6634 0.9255 0.199 Uiso calc PR 0.919(7) . .
C C41 0.3730(8) 0.5566(5) 0.8781(3) 0.104(2) Uani d P 0.919(7) . .
C C42 0.3737(11) 0.6047(7) 0.8249(3) 0.153(3) Uani d P 0.919(7) . .
H H42A 0.4679 0.5870 0.8077 0.230 Uiso calc PR 0.919(7) . .
H H42B 0.3649 0.6801 0.8276 0.230 Uiso calc PR 0.919(7) . .
H H42C 0.2886 0.5775 0.8054 0.230 Uiso calc PR 0.919(7) . .

loop_
_atom_site_aniso_label
_atom_site_aniso_U_11
_atom_site_aniso_U_22
_atom_site_aniso_U_33
_atom_site_aniso_U_12
_atom_site_aniso_U_13
_atom_site_aniso_U_23
O1 0.0530(19) 0.142(3) 0.0630(18) -0.0116(19) -0.0036(14) -0.0044(19)
O3 0.105(3) 0.149(3) 0.0488(18) -0.008(2) 0.0050(17) -0.024(2)
O4 0.0734(18) 0.090(2) 0.0480(15) -0.0099(17) -0.0003(14) -0.0065(15)
O5 0.120(3) 0.088(2) 0.072(2) 0.024(2) 0.009(2) 0.0258(19)
O6 0.0758(18) 0.0645(17) 0.0542(16) 0.0076(15) 0.0078(14) -0.0041(15)
O7 0.114(3) 0.071(2) 0.104(2) 0.021(2) 0.007(2) -0.0157(19)
C2 0.055(2) 0.057(2) 0.041(2) -0.0060(19) -0.0039(18) 0.0063(17)
C3 0.052(2) 0.083(3) 0.048(2) -0.016(2) -0.006(2) 0.008(2)
C4 0.069(3) 0.070(3) 0.044(2) -0.024(2) -0.0062(19) 0.000(2)
C5 0.058(2) 0.051(2) 0.048(2) -0.0062(18) -0.0026(18) -0.0016(18)
C6 0.061(2) 0.049(2) 0.043(2) -0.0018(18) -0.0023(18) -0.0045(17)
C7 0.059(2) 0.076(3) 0.049(2) 0.006(2) 0.0055(19) 0.002(2)
C11 0.068(3) 0.088(3) 0.053(2) 0.003(3) 0.012(2) -0.003(2)
C12 0.078(3) 0.088(3) 0.055(3) 0.006(3) 0.010(2) -0.006(2)
C13 0.091(4) 0.128(4) 0.071(3) -0.009(3) 0.017(3) -0.014(3)
C8 0.044(3) 0.074(3) 0.053(3) -0.002(2) 0.002(2) 0.002(2)
C9 0.059(3) 0.065(3) 0.051(2) -0.013(2) 0.004(2) -0.004(2)
C10 0.047(2) 0.056(2) 0.051(2) -0.003(2) -0.0003(19) 0.000(2)
O2 0.060(2) 0.076(2) 0.062(2) 0.0098(19) -0.0026(18) -0.0013(19)
C14 0.051(3) 0.084(4) 0.048(3) -0.024(3) 0.003(2) -0.002(3)
C1 0.049(3) 0.047(3) 0.044(2) -0.003(3) -0.004(2) 0.005(3)
C15 0.085(3) 0.119(4) 0.067(3) -0.038(3) 0.000(3) -0.014(3)
C21 0.049(2) 0.078(3) 0.053(2) 0.008(2) 0.0035(18) 0.002(2)
C22 0.065(3) 0.106(4) 0.061(3) 0.016(3) 0.000(2) 0.014(2)
C23 0.082(3) 0.077(3) 0.048(2) 0.012(3) -0.005(2) 0.008(2)
C24 0.059(2) 0.062(2) 0.0348(18) -0.0041(19) -0.0005(17) 0.0052(17)
C25 0.052(2) 0.060(2) 0.041(2) -0.0039(18) -0.0013(17) 0.0007(18)
C26 0.052(2) 0.058(2) 0.0423(19) -0.006(2) -0.0009(17) -0.0030(18)
C27 0.059(2) 0.064(2) 0.044(2) -0.0039(19) -0.0001(18) 0.0052(19)
C28 0.066(3) 0.078(3) 0.039(2) -0.008(2) -0.0010(18) 0.000(2)
C29 0.068(3) 0.089(3) 0.042(2) -0.002(3) 0.002(2) -0.007(2)
C30 0.052(2) 0.070(3) 0.053(2) 0.009(2) 0.0046(19) -0.006(2)
C31 0.074(3) 0.067(3) 0.056(3) -0.007(2) -0.010(2) 0.008(2)
C32 0.067(3) 0.062(3) 0.076(3) 0.001(2) -0.007(2) -0.007(2)
C33 0.122(4) 0.074(3) 0.084(3) 0.009(3) -0.005(3) 0.017(3)
C34 0.085(3) 0.083(3) 0.083(3) 0.010(3) 0.007(3) -0.014(3)
C35 0.081(3) 0.067(3) 0.043(2) -0.018(2) -0.010(2) 0.0013(19)
O8 0.191(6) 0.105(4) 0.143(4) 0.033(4) -0.016(4) -0.010(3)
C40 0.156(7) 0.126(6) 0.117(5) -0.007(5) -0.026(5) -0.016(5)
C41 0.131(6) 0.074(4) 0.106(5) 0.024(4) -0.027(4) -0.022(4)
C42 0.208(9) 0.138(7) 0.114(5) -0.043(7) 0.002(6) -0.016(5)

loop_
_atom_type_symbol
_atom_type_description
_atom_type_scat_dispersion_real
_atom_type_scat_dispersion_imag
_atom_type_scat_source
C C 0.0033 0.0016 'International Tables Vol C Tables 4.2.6.8 and 6.1.1.4'
H H 0.0000 0.0000 'International Tables Vol C Tables 4.2.6.8 and 6.1.1.4'
O O 0.0106 0.0060 'International Tables Vol C Tables 4.2.6.8 and 6.1.1.4'

loop_
_geom_angle_atom_site_label_1
_geom_angle_atom_site_label_2
_geom_angle_atom_site_label_3
_geom_angle_site_symmetry_1
_geom_angle_site_symmetry_3
_geom_angle
_geom_angle_publ_flag
C12 O4 C6 . . 110.1(3) ?
C32 O6 C26 . . 110.2(3) ?
C1' C2 C3 . . 111.3(13) ?
C1 C2 C3 . . 109.9(4) ?
C1' C2 C24 . . 125.1(13) ?
C1 C2 C24 . . 128.1(4) ?
C3 C2 C24 . . 121.9(3) ?
O1 C3 C2 . . 126.3(4) ?
O1 C3 C4 . . 126.9(4) ?
C2 C3 C4 . . 106.8(3) ?
C15 C4 C3 . . 123.0(4) ?
C15 C4 C5 . . 129.3(4) ?
C3 C4 C5 . . 107.6(3) ?
C1 C5 C6 . . 111.9(3) ?
C1 C5 C4 . . 103.7(4) ?
C6 C5 C4 . . 115.4(3) ?
C6 C5 C1' . . 106.2(11) ?
C4 C5 C1' . . 97.0(8) ?
C1 C5 H5 . . 108.5 ?
C6 C5 H5 . . 108.5 ?
C4 C5 H5 . . 108.5 ?
C1' C5 H5 . . 121.2 ?
O4 C6 C5 . . 109.9(3) ?
O4 C6 C7 . . 105.7(3) ?
C5 C6 C7 . . 113.2(3) ?
O4 C6 H6 . . 109.3 ?
C5 C6 H6 . . 109.3 ?
C7 C6 H6 . . 109.3 ?
C11 C7 C6 . . 102.0(3) ?
C11 C7 C8' . . 118.1(8) ?
C6 C7 C8' . . 129.2(10) ?
C11 C7 C8 . . 116.0(4) ?
C6 C7 C8 . . 113.1(4) ?
C11 C7 H7 . . 108.4 ?
C6 C7 H7 . . 108.4 ?
C8' C7 H7 . . 88.1 ?
C8 C7 H7 . . 108.4 ?
C13 C11 C12 . . 123.4(4) ?
C13 C11 C7 . . 129.0(4) ?
C12 C11 C7 . . 107.6(4) ?
O3 C12 O4 . . 120.6(4) ?
O3 C12 C11 . . 130.2(4) ?
O4 C12 C11 . . 109.1(4) ?
C11 C13 H13A . . 120.0 ?
C11 C13 H13B . . 120.0 ?
H13A C13 H13B . . 120.0 ?
C9 C8 C7 . . 116.3(4) ?
C9 C8 H8A . . 108.2 ?
C7 C8 H8A . . 108.2 ?
C9 C8 H8B . . 108.2 ?
C7 C8 H8B . . 108.2 ?
H8A C8 H8B . . 107.4 ?
C8 C9 C10 . . 117.0(4) ?
C8 C9 H9A . . 108.1 ?
C10 C9 H9A . . 108.1 ?
C8 C9 H9B . . 108.1 ?
C10 C9 H9B . . 108.1 ?
H9A C9 H9B . . 107.3 ?
O2 C10 C1 . . 107.3(4) ?
O2 C10 C9 . . 110.1(4) ?
C1 C10 C9 . . 109.8(4) ?
O2 C10 C14 . . 109.4(4) ?
C1 C10 C14 . . 108.3(4) ?
C9 C10 C14 . . 111.8(4) ?
C35 C14 C10 . . 114.8(4) ?
C35 C14 H14A . . 108.6 ?
C10 C14 H14A . . 108.6 ?
C35 C14 H14B . . 108.6 ?
C10 C14 H14B . . 108.6 ?
H14A C14 H14B . . 107.5 ?
C2 C1 C5 . . 111.9(4) ?
C2 C1 C10 . . 123.4(5) ?
C5 C1 C10 . . 124.5(5) ?
C9' C8' C7 . . 106.1(13) ?
C9' C8' H8'1 . . 110.5 ?
C7 C8' H8'1 . . 110.5 ?
C9' C8' H8'2 . . 110.5 ?
C7 C8' H8'2 . . 110.5 ?
H8'1 C8' H8'2 . . 108.7 ?
C8' C9' C10' . . 120.5(16) ?
C8' C9' H9'1 . . 107.2 ?
C10' C9' H9'1 . . 107.2 ?
C8' C9' H9'2 . . 107.2 ?
C10' C9' H9'2 . . 107.2 ?
H9'1 C9' H9'2 . . 106.8 ?
O2' C10' C1' . . 106.4(15) ?
O2' C10' C9' . . 109.5(14) ?
C1' C10' C9' . . 117.9(17) ?
O2' C10' C14' . . 113.8(16) ?
C1' C10' C14' . . 111.8(18) ?
C9' C10' C14' . . 97.7(11) ?
C10' O2' H2' . . 109.5 ?
C35 C14' C10' . . 98.8(11) ?
C35 C14' H14C . . 112.0 ?
C10' C14' H14C . . 112.0 ?
C35 C14' H14D . . 112.0 ?
C10' C14' H14D . . 112.0 ?
H14C C14' H14D . . 109.7 ?
C2 C1' C10' . . 125(2) ?
C2 C1' C5 . . 112.8(12) ?
C10' C1' C5 . . 122(2) ?
C4 C15 H15A . . 120.0 ?
C4 C15 H15B . . 120.0 ?
H15A C15 H15B . . 120.0 ?
C30 C21 C22 . . 115.5(4) ?
C30 C21 C25 . . 114.9(3) ?
C22 C21 C25 . . 103.3(3) ?
C30 C21 H21 . . 107.6 ?
C22 C21 H21 . . 107.6 ?
C25 C21 H21 . . 107.6 ?
C23 C22 C21 . . 106.9(3) ?
C23 C22 H22A . . 110.3 ?
C21 C22 H22A . . 110.3 ?
C23 C22 H22B . . 110.3 ?
C21 C22 H22B . . 110.3 ?
H22A C22 H22B . . 108.6 ?
O5 C23 C22 . . 125.6(4) ?
O5 C23 C24 . . 123.7(4) ?
C22 C23 C24 . . 110.7(4) ?
C2 C24 C23 . . 110.4(3) ?
C2 C24 C25 . . 111.2(3) ?
C23 C24 C25 . . 103.3(3) ?
C2 C24 C35 . . 107.8(3) ?
C23 C24 C35 . . 106.2(3) ?
C25 C24 C35 . . 117.6(3) ?
C26 C25 C24 . . 117.6(3) ?
C26 C25 C21 . . 112.9(3) ?
C24 C25 C21 . . 106.8(3) ?
C26 C25 H25 . . 106.3 ?
C24 C25 H25 . . 106.3 ?
C21 C25 H25 . . 106.3 ?
O6 C26 C25 . . 109.4(3) ?
O6 C26 C27 . . 106.2(3) ?
C25 C26 C27 . . 116.0(3) ?
O6 C26 H26 . . 108.4 ?
C25 C26 H26 . . 108.4 ?
C27 C26 H26 . . 108.4 ?
C31 C27 C28 . . 115.6(3) ?
C31 C27 C26 . . 101.7(3) ?
C28 C27 C26 . . 112.9(3) ?
C31 C27 H27 . . 108.8 ?
C28 C27 H27 . . 108.8 ?
C26 C27 H27 . . 108.8 ?
C27 C28 C29 . . 114.6(3) ?
C27 C28 H28A . . 108.6 ?
C29 C28 H28A . . 108.6 ?
C27 C28 H28B . . 108.6 ?
C29 C28 H28B . . 108.6 ?
H28A C28 H28B . . 107.6 ?
C30 C29 C28 . . 116.4(3) ?
C30 C29 H29A . . 108.2 ?
C28 C29 H29A . . 108.2 ?
C30 C29 H29B . . 108.2 ?
C28 C29 H29B . . 108.2 ?
H29A C29 H29B . . 107.3 ?
C34 C30 C29 . . 121.5(4) ?
C34 C30 C21 . . 123.4(4) ?
C29 C30 C21 . . 115.0(4) ?
C33 C31 C32 . . 121.5(4) ?
C33 C31 C27 . . 130.4(4) ?
C32 C31 C27 . . 108.0(3) ?
O7 C32 O6 . . 121.1(4) ?
O7 C32 C31 . . 129.3(4) ?
O6 C32 C31 . . 109.6(4) ?
C31 C33 H33A . . 120.0 ?
C31 C33 H33B . . 120.0 ?
H33A C33 H33B . . 120.0 ?
C30 C34 H34A . . 120.0 ?
C30 C34 H34B . . 120.0 ?
H34A C34 H34B . . 120.0 ?
C14' C35 C24 . . 122.2(12) ?
C14 C35 C24 . . 112.9(4) ?
C14' C35 H35A . . 112.3 ?
C14 C35 H35A . . 109.0 ?
C24 C35 H35A . . 109.0 ?
C14' C35 H35B . . 94.8 ?
C14 C35 H35B . . 109.0 ?
C24 C35 H35B . . 109.0 ?
H35A C35 H35B . . 107.8 ?
C41 C40 H40A . . 109.5 ?
C41 C40 H40B . . 109.5 ?
H40A C40 H40B . . 109.5 ?
C41 C40 H40C . . 109.5 ?
H40A C40 H40C . . 109.5 ?
H40B C40 H40C . . 109.5 ?
O8 C41 C40 . . 119.4(7) ?
O8 C41 C42 . . 122.7(6) ?
C40 C41 C42 . . 117.4(6) ?
C41 C42 H42A . . 109.5 ?
C41 C42 H42B . . 109.5 ?
H42A C42 H42B . . 109.5 ?
C41 C42 H42C . . 109.5 ?
H42A C42 H42C . . 109.5 ?
H42B C42 H42C . . 109.5 ?

loop_
_geom_bond_atom_site_label_1
_geom_bond_atom_site_label_2
_geom_bond_site_symmetry_2
_geom_bond_distance
_geom_bond_publ_flag
O1 C3 . 1.214(5) ?
O3 C12 . 1.198(5) ?
O4 C12 . 1.351(5) ?
O4 C6 . 1.454(4) ?
O5 C23 . 1.193(5) ?
O6 C32 . 1.344(5) ?
O6 C26 . 1.454(4) ?
O7 C32 . 1.212(5) ?
C2 C1' . 1.18(3) ?
C2 C1 . 1.370(8) ?
C2 C3 . 1.459(5) ?
C2 C24 . 1.500(5) ?
C3 C4 . 1.492(6) ?
C4 C15 . 1.315(5) ?
C4 C5 . 1.514(5) ?
C5 C1 . 1.491(8) ?
C5 C6 . 1.511(5) ?
C5 C1' . 1.65(3) ?
C5 H5 . 0.9800 ?
C6 C7 . 1.518(5) ?
C6 H6 . 0.9800 ?
C7 C11 . 1.499(5) ?
C7 C8' . 1.525(11) ?
C7 C8 . 1.548(6) ?
C7 H7 . 0.9800 ?
C11 C13 . 1.315(6) ?
C11 C12 . 1.465(7) ?
C13 H13A . 0.9300 ?
C13 H13B . 0.9300 ?
C8 C9 . 1.534(6) ?
C8 H8A . 0.9700 ?
C8 H8B . 0.9700 ?
C9 C10 . 1.536(6) ?
C9 H9A . 0.9700 ?
C9 H9B . 0.9700 ?
C10 O2 . 1.418(6) ?
C10 C1 . 1.502(6) ?
C10 C14 . 1.545(6) ?
O2 H2 . 0.8200 ?
C14 C35 . 1.539(6) ?
C14 H14A . 0.9700 ?
C14 H14B . 0.9700 ?
C8' C9' . 1.505(17) ?
C8' H8'1 . 0.9700 ?
C8' H8'2 . 0.9700 ?
C9' C10' . 1.513(16) ?
C9' H9'1 . 0.9700 ?
C9' H9'2 . 0.9700 ?
C10' O2' . 1.427(15) ?
C10' C1' . 1.499(10) ?
C10' C14' . 1.554(17) ?
O2' H2' . 0.8200 ?
C14' C35 . 1.518(11) ?
C14' H14C . 0.9700 ?
C14' H14D . 0.9700 ?
C15 H15A . 0.9300 ?
C15 H15B . 0.9300 ?
C21 C30 . 1.522(5) ?
C21 C22 . 1.533(6) ?
C21 C25 . 1.556(5) ?
C21 H21 . 0.9800 ?
C22 C23 . 1.482(6) ?
C22 H22A . 0.9700 ?
C22 H22B . 0.9700 ?
C23 C24 . 1.535(6) ?
C24 C25 . 1.548(5) ?
C24 C35 . 1.549(5) ?
C25 C26 . 1.502(5) ?
C25 H25 . 0.9800 ?
C26 C27 . 1.531(5) ?
C26 H26 . 0.9800 ?
C27 C31 . 1.494(6) ?
C27 C28 . 1.509(5) ?
C27 H27 . 0.9800 ?
C28 C29 . 1.522(6) ?
C28 H28A . 0.9700 ?
C28 H28B . 0.9700 ?
C29 C30 . 1.512(5) ?
C29 H29A . 0.9700 ?
C29 H29B . 0.9700 ?
C30 C34 . 1.304(6) ?
C31 C33 . 1.312(6) ?
C31 C32 . 1.466(6) ?
C33 H33A . 0.9300 ?
C33 H33B . 0.9300 ?
C34 H34A . 0.9300 ?
C34 H34B . 0.9300 ?
C35 H35A . 0.9700 ?
C35 H35B . 0.9700 ?
O8 C41 . 1.211(7) ?
C40 C41 . 1.441(8) ?
C40 H40A . 0.9600 ?
C40 H40B . 0.9600 ?
C40 H40C . 0.9600 ?
C41 C42 . 1.507(9) ?
C42 H42A . 0.9600 ?
C42 H42B . 0.9600 ?
C42 H42C . 0.9600 ?
